data_7052579
loop_
_publ_author_name
'Zhang, Jinfang'
'Meng, Suci'
'Song, Yinglin'
'Yang, Junyi'
'Wei, Hongyang'
'Huang, Wenjiang'
'Cifuentes, Marie P.'
'Humphrey, Mark G.'
'Zhang, Chi'

_publ_section_title
;
 Syntheses and NLO properties of 1D heterothiometallic anionic W/S/Ag
 clusters possessing solvento-ytterbium cation-directed isomeric
 skeletons
;
_journal_issue 2
_journal_name_full 'New Journal of Chemistry'
_journal_page_first 328
_journal_paper_doi 10.1039/c0nj00674b
_journal_volume 35
_journal_year 2011
_chemical_formula_sum 'C24 H72 Ag N14 O10 P4 S4 W Yb'
_chemical_formula_weight 1433.87
_chemical_name_systematic
;
?
;
_space_group_IT_number 14
_symmetry_cell_setting monoclinic
_symmetry_space_group_name_Hall '-P 2ybc'
_symmetry_space_group_name_H-M 'P 1 21/c 1'
_atom_sites_solution_hydrogens geom
_atom_sites_solution_primary direct
_atom_sites_solution_secondary difmap
_audit_creation_method 'SHELXTL (Sheldrick, 2008)'
_cell_angle_alpha 90.00
_cell_angle_beta 90.7980(10)
_cell_angle_gamma 90.00
_cell_formula_units_Z 4
_cell_length_a 15.7241(9)
_cell_length_b 29.5280(18)
_cell_length_c 11.3464(7)
_cell_measurement_reflns_used 17963
_cell_measurement_temperature 153(2)
_cell_measurement_theta_max 25.3491
_cell_measurement_theta_min 3.0222
_cell_volume 5267.6(5)
_computing_cell_refinement 'CrystalClear (Rigaku Inc., 2007)'
_computing_data_collection 'CrystalClear (Rigaku Inc., 2007)'
_computing_data_reduction 'CrystalClear (Rigaku Inc., 2007)'
_computing_molecular_graphics 'SHELXTL (Sheldrick, 2008)'
_computing_publication_material 'SHELXTL (Sheldrick, 2008)'
_computing_structure_refinement 'SHELXTL (Sheldrick, 2008)'
_computing_structure_solution 'SHELXTL (Sheldrick, 2008)'
_diffrn_ambient_temperature 153(2)
_diffrn_measured_fraction_theta_full 0.996
_diffrn_measured_fraction_theta_max 0.996
_diffrn_measurement_device_type ' Saturn724+ (2x2 bin mode)'
_diffrn_measurement_method dtprofit.ref
_diffrn_radiation_monochromator graphite
_diffrn_radiation_source 'fine-focus sealed tube'
_diffrn_radiation_type MoK\a
_diffrn_radiation_wavelength 0.71070
_diffrn_reflns_av_R_equivalents 0.0396
_diffrn_reflns_av_sigmaI/netI 0.0337
_diffrn_reflns_limit_h_max 18
_diffrn_reflns_limit_h_min -17
_diffrn_reflns_limit_k_max 35
_diffrn_reflns_limit_k_min -35
_diffrn_reflns_limit_l_max 13
_diffrn_reflns_limit_l_min -13
_diffrn_reflns_number 47611
_diffrn_reflns_theta_full 25.35
_diffrn_reflns_theta_max 25.35
_diffrn_reflns_theta_min 3.02
_diffrn_standards_decay_% 0
_diffrn_standards_interval_count 0
_diffrn_standards_interval_time 0
_diffrn_standards_number 0
_exptl_absorpt_coefficient_mu 4.643
_exptl_absorpt_correction_T_max 0.248
_exptl_absorpt_correction_T_min 0.094
_exptl_absorpt_correction_type multi-scan
_exptl_absorpt_process_details 'CrystalClear; Rigaku Inc., 2007'
_exptl_crystal_colour red
_exptl_crystal_density_diffrn 1.808
_exptl_crystal_density_method 'not measured'
_exptl_crystal_description Block
_exptl_crystal_F_000 2836
_exptl_crystal_size_max 0.55
_exptl_crystal_size_mid 0.45
_exptl_crystal_size_min 0.30
_refine_diff_density_max 0.951
_refine_diff_density_min -1.006
_refine_diff_density_rms 0.141
_refine_ls_extinction_method none
_refine_ls_goodness_of_fit_ref 1.195
_refine_ls_hydrogen_treatment constr
_refine_ls_matrix_type full
_refine_ls_number_parameters 556
_refine_ls_number_reflns 9648
_refine_ls_number_restraints 0
_refine_ls_restrained_S_all 1.195
_refine_ls_R_factor_all 0.0338
_refine_ls_R_factor_gt 0.0308
_refine_ls_shift/su_max 0.002
_refine_ls_shift/su_mean 0.000
_refine_ls_structure_factor_coef Fsqd
_refine_ls_weighting_details 'calc w=1/[\s^2^(Fo^2^)+(0.0146P)^2^+13.2735P] where P=(Fo^2^+2Fc^2^)/3'
_refine_ls_weighting_scheme calc
_refine_ls_wR_factor_gt 0.0613
_refine_ls_wR_factor_ref 0.0624
_reflns_number_gt 9126
_reflns_number_total 9648
_reflns_threshold_expression >2sigma(I)
_cod_data_source_file C0NJ00674B.TXT
_cod_data_source_block 3A
_cod_depositor_comments
;
The following automatic conversions were performed:
'_symmetry_cell_setting' value 'MONOCLINIC' changed to 'monoclinic'
according to '/home/saulius/struct/CIF-dictionaries/cif_core.dic'
dictionary named 'cif_core.dic' version 2.4.1 from
2010-06-29.

'_exptl_absorpt_correction_type' value 'Multi-scan' changed
to 'multi-scan' according to
'/home/saulius/struct/CIF-dictionaries/cif_core.dic' dictionary named
'cif_core.dic' version 2.4.1 from 2010-06-29.

Automatic conversion script
Id: cif_fix_enum 1555 2011-01-17 13:19:09Z saulius 
;
_cod_original_sg_symbol_H-M P21/c
_cod_database_code 7052579

loop_
_symmetry_equiv_pos_as_xyz
'x, y, z'
'-x, y+1/2, -z+1/2'
'-x, -y, -z'
'x, -y-1/2, z-1/2'

loop_
_atom_site_label
_atom_site_type_symbol
_atom_site_fract_x
_atom_site_fract_y
_atom_site_fract_z
_atom_site_U_iso_or_equiv
_atom_site_adp_type
_atom_site_occupancy
_atom_site_symmetry_multiplicity
_atom_site_calc_flag
_atom_site_refinement_flags
_atom_site_disorder_assembly
_atom_site_disorder_group
Yb1 Yb 0.238240(11) 0.082436(6) 0.826792(16) 0.01270(5) Uani 1 1 d . . .
P1 P 0.29365(9) 0.14629(4) 1.09345(11) 0.0262(3) Uani 1 1 d . . .
P2 P 0.02328(7) 0.13162(4) 0.82032(10) 0.0189(3) Uani 1 1 d . . .
P3 P 0.20073(8) -0.03021(4) 0.70196(10) 0.0188(3) Uani 1 1 d . . .
P4 P 0.45676(7) 0.09665(4) 0.73076(11) 0.0184(3) Uani 1 1 d . . .
O1 O 0.27192(19) 0.12611(10) 0.9770(3) 0.0203(7) Uani 1 1 d . . .
O2 O 0.10511(18) 0.10592(10) 0.8224(3) 0.0185(7) Uani 1 1 d . . .
O3 O 0.20730(19) 0.01887(10) 0.7298(3) 0.0188(7) Uani 1 1 d . . .
O4 O 0.37406(19) 0.08050(10) 0.7799(3) 0.0214(7) Uani 1 1 d . . .
O5 O 0.2267(3) 0.17131(13) 0.5539(3) 0.0497(11) Uani 1 1 d . . .
O6 O 0.2518(2) 0.15770(10) 0.7392(3) 0.0224(7) Uani 1 1 d . . .
O7 O 0.2242(2) 0.10247(10) 0.6210(3) 0.0223(7) Uani 1 1 d . . .
O8 O 0.30198(19) 0.02708(11) 0.9617(3) 0.0217(7) Uani 1 1 d . . .
O9 O 0.16941(19) 0.04121(11) 0.9860(3) 0.0208(7) Uani 1 1 d . . .
O10 O 0.2384(2) 0.00196(13) 1.1184(3) 0.0350(9) Uani 1 1 d . . .
N1 N 0.3956(3) 0.13930(17) 1.1205(5) 0.0462(14) Uani 1 1 d . . .
N2 N 0.2400(3) 0.12301(17) 1.1978(4) 0.0437(13) Uani 1 1 d . . .
N3 N 0.2721(3) 0.20014(14) 1.0922(4) 0.0330(11) Uani 1 1 d . . .
N4 N 0.0076(3) 0.15544(17) 0.6932(4) 0.0372(12) Uani 1 1 d . . .
N5 N 0.0235(3) 0.17179(15) 0.9189(4) 0.0323(10) Uani 1 1 d . . .
N6 N -0.0540(2) 0.09617(14) 0.8466(3) 0.0226(9) Uani 1 1 d . . .
N7 N 0.2225(3) -0.03703(13) 0.5612(3) 0.0248(9) Uani 1 1 d . . .
N8 N 0.1071(3) -0.04814(15) 0.7416(4) 0.0327(11) Uani 1 1 d . . .
N9 N 0.2669(3) -0.06464(14) 0.7691(4) 0.0286(10) Uani 1 1 d . . .
N10 N 0.4539(3) 0.08732(15) 0.5880(4) 0.0300(10) Uani 1 1 d . . .
N11 N 0.5329(2) 0.07058(15) 0.8026(4) 0.0294(10) Uani 1 1 d . . .
N12 N 0.4824(3) 0.14969(14) 0.7397(4) 0.0309(10) Uani 1 1 d . . .
N13 N 0.2344(3) 0.14474(14) 0.6356(4) 0.0249(9) Uani 1 1 d . . .
N14 N 0.2367(2) 0.02249(13) 1.0249(3) 0.0209(9) Uani 1 1 d . . .
C1 C 0.4496(5) 0.1718(3) 1.1837(7) 0.072(2) Uani 1 1 d . . .
H1A H 0.4567 0.1621 1.2659 0.109 Uiso 1 1 calc R . .
H1B H 0.4229 0.2018 1.1813 0.109 Uiso 1 1 calc R . .
H1C H 0.5054 0.1732 1.1464 0.109 Uiso 1 1 calc R . .
C2 C 0.4356(4) 0.0952(2) 1.1066(7) 0.0577(19) Uani 1 1 d . . .
H2A H 0.4927 0.0992 1.0744 0.087 Uiso 1 1 calc R . .
H2B H 0.4012 0.0766 1.0525 0.087 Uiso 1 1 calc R . .
H2C H 0.4399 0.0802 1.1834 0.087 Uiso 1 1 calc R . .
C3 C 0.2772(6) 0.1065(3) 1.3075(6) 0.085(3) Uani 1 1 d . . .
H3A H 0.2531 0.1232 1.3738 0.128 Uiso 1 1 calc R . .
H3B H 0.3390 0.1110 1.3067 0.128 Uiso 1 1 calc R . .
H3C H 0.2647 0.0742 1.3161 0.128 Uiso 1 1 calc R . .
C4 C 0.1488(4) 0.1193(2) 1.1865(6) 0.0581(19) Uani 1 1 d . . .
H4A H 0.1321 0.0875 1.1947 0.087 Uiso 1 1 calc R . .
H4B H 0.1305 0.1305 1.1089 0.087 Uiso 1 1 calc R . .
H4C H 0.1220 0.1373 1.2482 0.087 Uiso 1 1 calc R . .
C5 C 0.2469(5) 0.2260(2) 1.1958(5) 0.061(2) Uani 1 1 d . . .
H5A H 0.2937 0.2458 1.2207 0.092 Uiso 1 1 calc R . .
H5B H 0.2333 0.2051 1.2599 0.092 Uiso 1 1 calc R . .
H5C H 0.1967 0.2443 1.1762 0.092 Uiso 1 1 calc R . .
C6 C 0.3009(4) 0.22755(17) 0.9925(5) 0.0348(13) Uani 1 1 d . . .
H6A H 0.2588 0.2511 0.9749 0.052 Uiso 1 1 calc R . .
H6B H 0.3077 0.2081 0.9232 0.052 Uiso 1 1 calc R . .
H6C H 0.3556 0.2417 1.0128 0.052 Uiso 1 1 calc R . .
C7 C -0.0356(4) 0.1998(2) 0.6776(7) 0.064(2) Uani 1 1 d . . .
H7A H 0.0016 0.2205 0.6347 0.095 Uiso 1 1 calc R . .
H7B H -0.0482 0.2127 0.7550 0.095 Uiso 1 1 calc R . .
H7C H -0.0887 0.1955 0.6328 0.095 Uiso 1 1 calc R . .
C8 C 0.0204(4) 0.1298(3) 0.5859(5) 0.066(2) Uani 1 1 d . . .
H8A H -0.0339 0.1268 0.5432 0.099 Uiso 1 1 calc R . .
H8B H 0.0424 0.0997 0.6058 0.099 Uiso 1 1 calc R . .
H8C H 0.0612 0.1457 0.5362 0.099 Uiso 1 1 calc R . .
C9 C -0.0467(4) 0.1823(2) 0.9968(5) 0.0441(15) Uani 1 1 d . . .
H9A H -0.0242 0.1894 1.0756 0.066 Uiso 1 1 calc R . .
H9B H -0.0847 0.1561 1.0014 0.066 Uiso 1 1 calc R . .
H9C H -0.0782 0.2084 0.9657 0.066 Uiso 1 1 calc R . .
C10 C 0.0895(4) 0.2066(2) 0.9174(6) 0.0499(17) Uani 1 1 d . . .
H10A H 0.0671 0.2339 0.8785 0.075 Uiso 1 1 calc R . .
H10B H 0.1387 0.1954 0.8741 0.075 Uiso 1 1 calc R . .
H10C H 0.1068 0.2140 0.9984 0.075 Uiso 1 1 calc R . .
C11 C -0.1423(3) 0.1056(2) 0.8094(5) 0.0370(14) Uani 1 1 d . . .
H11A H -0.1700 0.0774 0.7850 0.056 Uiso 1 1 calc R . .
H11B H -0.1424 0.1269 0.7432 0.056 Uiso 1 1 calc R . .
H11C H -0.1733 0.1189 0.8754 0.056 Uiso 1 1 calc R . .
C12 C -0.0455(3) 0.06362(19) 0.9427(5) 0.0302(12) Uani 1 1 d . . .
H12A H -0.0674 0.0770 1.0153 0.045 Uiso 1 1 calc R . .
H12B H 0.0146 0.0558 0.9541 0.045 Uiso 1 1 calc R . .
H12C H -0.0780 0.0362 0.9233 0.045 Uiso 1 1 calc R . .
C13 C 0.2277(4) -0.08266(18) 0.5102(5) 0.0359(13) Uani 1 1 d . . .
H13A H 0.1711 -0.0922 0.4829 0.054 Uiso 1 1 calc R . .
H13B H 0.2489 -0.1039 0.5702 0.054 Uiso 1 1 calc R . .
H13C H 0.2667 -0.0823 0.4435 0.054 Uiso 1 1 calc R . .
C14 C 0.1966(4) -0.00283(19) 0.4767(5) 0.0370(13) Uani 1 1 d . . .
H14A H 0.2379 -0.0016 0.4128 0.055 Uiso 1 1 calc R . .
H14B H 0.1941 0.0267 0.5158 0.055 Uiso 1 1 calc R . .
H14C H 0.1404 -0.0104 0.4441 0.055 Uiso 1 1 calc R . .
C15 C 0.0357(3) -0.0167(2) 0.7450(6) 0.0449(15) Uani 1 1 d . . .
H15A H 0.0097 -0.0143 0.6662 0.067 Uiso 1 1 calc R . .
H15B H 0.0560 0.0132 0.7705 0.067 Uiso 1 1 calc R . .
H15C H -0.0066 -0.0278 0.8006 0.067 Uiso 1 1 calc R . .
C16 C 0.0826(4) -0.0957(2) 0.7237(6) 0.0511(18) Uani 1 1 d . . .
H16A H 0.0451 -0.1053 0.7873 0.077 Uiso 1 1 calc R . .
H16B H 0.1337 -0.1147 0.7240 0.077 Uiso 1 1 calc R . .
H16C H 0.0526 -0.0988 0.6478 0.077 Uiso 1 1 calc R . .
C17 C 0.2546(4) -0.0807(2) 0.8885(5) 0.0487(16) Uani 1 1 d . . .
H17A H 0.2686 -0.1130 0.8930 0.073 Uiso 1 1 calc R . .
H17B H 0.1951 -0.0762 0.9104 0.073 Uiso 1 1 calc R . .
H17C H 0.2917 -0.0637 0.9428 0.073 Uiso 1 1 calc R . .
C18 C 0.3557(4) -0.0672(2) 0.7363(6) 0.0511(17) Uani 1 1 d . . .
H18A H 0.3907 -0.0512 0.7949 0.077 Uiso 1 1 calc R . .
H18B H 0.3630 -0.0533 0.6588 0.077 Uiso 1 1 calc R . .
H18C H 0.3733 -0.0990 0.7331 0.077 Uiso 1 1 calc R . .
C19 C 0.4062(3) 0.0479(2) 0.5433(5) 0.0379(14) Uani 1 1 d . . .
H19A H 0.3882 0.0535 0.4615 0.057 Uiso 1 1 calc R . .
H19B H 0.3559 0.0431 0.5919 0.057 Uiso 1 1 calc R . .
H19C H 0.4425 0.0210 0.5468 0.057 Uiso 1 1 calc R . .
C20 C 0.5278(4) 0.0973(3) 0.5151(5) 0.0528(18) Uani 1 1 d . . .
H20A H 0.5673 0.0716 0.5179 0.079 Uiso 1 1 calc R . .
H20B H 0.5566 0.1245 0.5451 0.079 Uiso 1 1 calc R . .
H20C H 0.5090 0.1024 0.4335 0.079 Uiso 1 1 calc R . .
C21 C 0.6224(3) 0.0802(2) 0.7800(6) 0.054(2) Uani 1 1 d . . .
H21A H 0.6538 0.0821 0.8550 0.082 Uiso 1 1 calc R . .
H21B H 0.6270 0.1091 0.7379 0.082 Uiso 1 1 calc R . .
H21C H 0.6463 0.0559 0.7319 0.082 Uiso 1 1 calc R . .
C22 C 0.5201(3) 0.0277(2) 0.8605(6) 0.0463(17) Uani 1 1 d . . .
H22A H 0.5359 0.0030 0.8072 0.069 Uiso 1 1 calc R . .
H22B H 0.4601 0.0246 0.8813 0.069 Uiso 1 1 calc R . .
H22C H 0.5555 0.0262 0.9321 0.069 Uiso 1 1 calc R . .
C23 C 0.4504(4) 0.1842(2) 0.6563(7) 0.060(2) Uani 1 1 d . . .
H23A H 0.4064 0.2024 0.6943 0.090 Uiso 1 1 calc R . .
H23B H 0.4261 0.1692 0.5864 0.090 Uiso 1 1 calc R . .
H23C H 0.4973 0.2039 0.6328 0.090 Uiso 1 1 calc R . .
C24 C 0.5145(4) 0.1696(2) 0.8492(6) 0.059(2) Uani 1 1 d . . .
H24A H 0.5590 0.1917 0.8315 0.088 Uiso 1 1 calc R . .
H24B H 0.5383 0.1457 0.8997 0.088 Uiso 1 1 calc R . .
H24C H 0.4679 0.1847 0.8900 0.088 Uiso 1 1 calc R . .
W1 W 0.716929(11) 0.227370(6) 0.473841(15) 0.01401(5) Uani 1 1 d . . .
Ag1 Ag 0.71834(3) 0.233857(13) 0.21308(3) 0.02777(10) Uani 1 1 d . . .
S1 S 0.60323(8) 0.21167(5) 0.36756(10) 0.0262(3) Uani 1 1 d . . .
S2 S 0.83219(8) 0.21135(4) 0.37351(10) 0.0247(3) Uani 1 1 d . . .
S3 S 0.71644(8) 0.30073(4) 0.51274(10) 0.0236(3) Uani 1 1 d . . .
S4 S 0.71522(8) 0.18479(4) 0.63353(10) 0.0217(3) Uani 1 1 d . . .

loop_
_atom_site_aniso_label
_atom_site_aniso_U_11
_atom_site_aniso_U_22
_atom_site_aniso_U_33
_atom_site_aniso_U_23
_atom_site_aniso_U_13
_atom_site_aniso_U_12
Yb1 0.01105(10) 0.00818(10) 0.01888(10) -0.00118(7) 0.00091(7) -0.00036(7)
P1 0.0400(8) 0.0152(7) 0.0231(7) -0.0008(5) -0.0122(6) -0.0076(5)
P2 0.0126(6) 0.0235(7) 0.0205(6) 0.0048(5) 0.0008(5) 0.0034(5)
P3 0.0240(7) 0.0114(6) 0.0212(6) -0.0049(5) 0.0058(5) -0.0038(5)
P4 0.0122(6) 0.0159(6) 0.0272(7) 0.0056(5) 0.0030(5) -0.0001(4)
O1 0.0225(17) 0.0145(17) 0.0239(17) -0.0046(13) -0.0055(13) -0.0021(13)
O2 0.0123(16) 0.0172(17) 0.0261(18) -0.0012(13) 0.0019(13) 0.0034(12)
O3 0.0244(18) 0.0099(16) 0.0222(17) -0.0053(13) -0.0005(13) -0.0024(13)
O4 0.0150(16) 0.0152(17) 0.0340(19) 0.0035(14) 0.0048(14) -0.0025(13)
O5 0.086(3) 0.026(2) 0.037(2) 0.0173(19) -0.012(2) -0.010(2)
O6 0.0261(18) 0.0131(17) 0.0279(19) 0.0007(14) 0.0000(14) -0.0026(13)
O7 0.0300(19) 0.0130(18) 0.0238(18) 0.0000(13) 0.0015(14) -0.0003(13)
O8 0.0159(17) 0.0186(18) 0.0306(19) 0.0013(14) 0.0012(14) -0.0002(13)
O9 0.0168(17) 0.0183(18) 0.0272(18) 0.0033(14) 0.0008(13) -0.0016(13)
O10 0.039(2) 0.036(2) 0.029(2) 0.0167(17) -0.0016(16) -0.0018(17)
N1 0.046(3) 0.030(3) 0.061(3) 0.001(2) -0.034(3) -0.012(2)
N2 0.070(4) 0.034(3) 0.027(3) 0.006(2) -0.003(2) -0.018(2)
N3 0.066(3) 0.013(2) 0.020(2) -0.0066(17) 0.007(2) -0.005(2)
N4 0.022(2) 0.056(3) 0.033(3) 0.022(2) -0.0069(19) 0.000(2)
N5 0.021(2) 0.028(3) 0.048(3) -0.009(2) 0.0087(19) 0.0046(18)
N6 0.012(2) 0.032(2) 0.025(2) 0.0030(18) 0.0005(16) -0.0012(16)
N7 0.036(2) 0.018(2) 0.021(2) -0.0053(17) 0.0083(17) -0.0036(18)
N8 0.028(2) 0.026(3) 0.045(3) -0.012(2) 0.012(2) -0.0101(19)
N9 0.043(3) 0.014(2) 0.029(2) 0.0041(18) 0.0104(19) 0.0057(18)
N10 0.022(2) 0.040(3) 0.027(2) 0.004(2) 0.0046(18) -0.0064(19)
N11 0.014(2) 0.033(3) 0.041(3) 0.021(2) 0.0043(18) -0.0006(17)
N12 0.024(2) 0.018(2) 0.051(3) 0.002(2) 0.008(2) -0.0043(17)
N13 0.028(2) 0.017(2) 0.030(2) 0.0057(18) -0.0001(18) -0.0016(17)
N14 0.022(2) 0.016(2) 0.024(2) 0.0023(17) -0.0013(17) -0.0029(16)
C1 0.071(5) 0.061(5) 0.084(6) 0.004(4) -0.035(4) -0.032(4)
C2 0.041(4) 0.050(4) 0.081(5) 0.012(4) -0.028(3) 0.003(3)
C3 0.140(8) 0.090(7) 0.026(4) 0.019(4) -0.002(4) -0.008(6)
C4 0.070(5) 0.054(5) 0.050(4) -0.010(3) 0.026(3) -0.028(4)
C5 0.115(6) 0.031(4) 0.037(4) -0.019(3) 0.025(4) -0.024(4)
C6 0.056(4) 0.018(3) 0.031(3) -0.002(2) 0.006(3) -0.007(2)
C7 0.046(4) 0.064(5) 0.080(5) 0.049(4) -0.009(4) 0.015(3)
C8 0.037(4) 0.136(8) 0.025(3) 0.004(4) -0.007(3) -0.018(4)
C9 0.044(4) 0.036(4) 0.053(4) -0.005(3) 0.020(3) 0.012(3)
C10 0.042(4) 0.034(4) 0.074(5) -0.009(3) 0.012(3) -0.002(3)
C11 0.017(3) 0.051(4) 0.042(3) 0.012(3) -0.003(2) -0.003(2)
C12 0.018(3) 0.038(3) 0.035(3) 0.007(2) 0.008(2) -0.003(2)
C13 0.048(4) 0.029(3) 0.031(3) -0.016(2) 0.014(2) -0.005(2)
C14 0.051(4) 0.032(3) 0.027(3) 0.000(2) -0.006(2) -0.003(3)
C15 0.023(3) 0.045(4) 0.067(4) 0.007(3) 0.000(3) -0.001(3)
C16 0.059(4) 0.039(4) 0.056(4) -0.015(3) 0.023(3) -0.031(3)
C17 0.065(4) 0.037(4) 0.044(4) 0.012(3) 0.006(3) 0.018(3)
C18 0.037(4) 0.057(4) 0.060(4) 0.012(3) 0.007(3) 0.018(3)
C19 0.032(3) 0.046(4) 0.035(3) -0.005(3) 0.001(2) 0.000(3)
C20 0.043(4) 0.079(5) 0.037(4) 0.010(3) 0.012(3) -0.016(3)
C21 0.015(3) 0.076(5) 0.072(5) 0.049(4) 0.003(3) 0.000(3)
C22 0.025(3) 0.047(4) 0.067(4) 0.036(3) 0.004(3) 0.007(3)
C23 0.034(4) 0.027(4) 0.119(6) 0.041(4) 0.009(4) 0.004(3)
C24 0.067(5) 0.044(4) 0.066(5) -0.017(3) 0.022(4) -0.032(3)
W1 0.01802(10) 0.01220(10) 0.01175(9) 0.00053(7) -0.00147(7) -0.00202(7)
Ag1 0.0456(2) 0.0249(2) 0.01276(18) 0.00173(15) -0.00085(16) -0.00009(17)
S1 0.0223(7) 0.0357(8) 0.0206(6) 0.0026(5) -0.0055(5) -0.0110(5)
S2 0.0228(6) 0.0308(7) 0.0206(6) 0.0019(5) 0.0011(5) 0.0043(5)
S3 0.0391(7) 0.0127(6) 0.0190(6) 0.0008(5) -0.0003(5) -0.0018(5)
S4 0.0333(7) 0.0150(6) 0.0168(6) 0.0039(5) 0.0002(5) 0.0010(5)

loop_
_atom_type_symbol
_atom_type_description
_atom_type_scat_dispersion_real
_atom_type_scat_dispersion_imag
_atom_type_scat_source
C C 0.0033 0.0016 'International Tables Vol C Tables 4.2.6.8 and 6.1.1.4'
Ag Ag -0.8971 1.1015 'International Tables Vol C Tables 4.2.6.8 and 6.1.1.4'
N N 0.0061 0.0033 'International Tables Vol C Tables 4.2.6.8 and 6.1.1.4'
O O 0.0106 0.0060 'International Tables Vol C Tables 4.2.6.8 and 6.1.1.4'
P P 0.1023 0.0942 'International Tables Vol C Tables 4.2.6.8 and 6.1.1.4'
S S 0.1246 0.1234 'International Tables Vol C Tables 4.2.6.8 and 6.1.1.4'
W W -0.8490 6.8722 'International Tables Vol C Tables 4.2.6.8 and 6.1.1.4'
Yb Yb -0.3850 5.5486 'International Tables Vol C Tables 4.2.6.8 and 6.1.1.4'
H H 0.0000 0.0000 'International Tables Vol C Tables 4.2.6.8 and 6.1.1.4'

loop_
_geom_angle_atom_site_label_1
_geom_angle_atom_site_label_2
_geom_angle_atom_site_label_3
_geom_angle
_geom_angle_site_symmetry_1
_geom_angle_site_symmetry_3
_geom_angle_publ_flag
O1 Yb1 O2 92.95(11) . . ?
O1 Yb1 O4 88.77(12) . . ?
O2 Yb1 O4 157.43(12) . . ?
O1 Yb1 O3 158.03(11) . . ?
O2 Yb1 O3 93.04(11) . . ?
O4 Yb1 O3 93.70(11) . . ?
O1 Yb1 O7 128.61(11) . . ?
O2 Yb1 O7 80.04(11) . . ?
O4 Yb1 O7 81.34(11) . . ?
O3 Yb1 O7 73.29(11) . . ?
O1 Yb1 O9 79.82(11) . . ?
O2 Yb1 O9 75.13(11) . . ?
O4 Yb1 O9 127.21(11) . . ?
O3 Yb1 O9 81.34(11) . . ?
O7 Yb1 O9 143.23(10) . . ?
O1 Yb1 O6 76.11(11) . . ?
O2 Yb1 O6 78.07(11) . . ?
O4 Yb1 O6 80.53(11) . . ?
O3 Yb1 O6 125.83(11) . . ?
O7 Yb1 O6 52.56(10) . . ?
O9 Yb1 O6 142.68(11) . . ?
O1 Yb1 O8 79.30(11) . . ?
O2 Yb1 O8 127.25(11) . . ?
O4 Yb1 O8 75.18(11) . . ?
O3 Yb1 O8 80.25(11) . . ?
O7 Yb1 O8 143.14(11) . . ?
O9 Yb1 O8 52.11(10) . . ?
O6 Yb1 O8 145.56(10) . . ?
O1 Yb1 N13 102.37(12) . . ?
O2 Yb1 N13 76.67(11) . . ?
O4 Yb1 N13 80.98(11) . . ?
O3 Yb1 N13 99.58(11) . . ?
O7 Yb1 N13 26.34(11) . . ?
O9 Yb1 N13 151.79(11) . . ?
O6 Yb1 N13 26.26(11) . . ?
O8 Yb1 N13 156.07(11) . . ?
O1 Yb1 N14 76.01(11) . . ?
O2 Yb1 N14 101.19(11) . . ?
O4 Yb1 N14 101.06(11) . . ?
O3 Yb1 N14 82.10(11) . . ?
O7 Yb1 N14 155.38(11) . . ?
O9 Yb1 N14 26.16(10) . . ?
O6 Yb1 N14 152.03(11) . . ?
O8 Yb1 N14 26.15(10) . . ?
N13 Yb1 N14 177.31(11) . . ?
O1 P1 N2 111.4(2) . . ?
O1 P1 N3 109.8(2) . . ?
N2 P1 N3 108.2(3) . . ?
O1 P1 N1 109.1(2) . . ?
N2 P1 N1 109.1(3) . . ?
N3 P1 N1 109.1(2) . . ?
O2 P2 N4 110.8(2) . . ?
O2 P2 N5 111.4(2) . . ?
N4 P2 N5 107.1(3) . . ?
O2 P2 N6 108.3(2) . . ?
N4 P2 N6 109.6(2) . . ?
N5 P2 N6 109.6(2) . . ?
O3 P3 N8 108.5(2) . . ?
O3 P3 N9 117.7(2) . . ?
N8 P3 N9 103.9(2) . . ?
O3 P3 N7 108.08(19) . . ?
N8 P3 N7 115.2(2) . . ?
N9 P3 N7 103.6(2) . . ?
O4 P4 N12 120.0(2) . . ?
O4 P4 N11 107.35(19) . . ?
N12 P4 N11 104.2(2) . . ?
O4 P4 N10 107.5(2) . . ?
N12 P4 N10 103.1(2) . . ?
N11 P4 N10 115.0(2) . . ?
P1 O1 Yb1 167.4(2) . . ?
P2 O2 Yb1 167.8(2) . . ?
P3 O3 Yb1 160.3(2) . . ?
P4 O4 Yb1 158.0(2) . . ?
N13 O6 Yb1 94.8(2) . . ?
N13 O7 Yb1 96.0(3) . . ?
N14 O8 Yb1 95.6(2) . . ?
N14 O9 Yb1 95.6(2) . . ?
C2 N1 C1 113.0(5) . . ?
C2 N1 P1 121.0(4) . . ?
C1 N1 P1 124.6(5) . . ?
C4 N2 C3 116.0(6) . . ?
C4 N2 P1 119.7(4) . . ?
C3 N2 P1 124.3(5) . . ?
C5 N3 C6 115.0(4) . . ?
C5 N3 P1 124.2(4) . . ?
C6 N3 P1 118.7(3) . . ?
C8 N4 C7 115.4(5) . . ?
C8 N4 P2 120.0(5) . . ?
C7 N4 P2 123.6(4) . . ?
C9 N5 C10 113.7(5) . . ?
C9 N5 P2 125.2(4) . . ?
C10 N5 P2 119.9(4) . . ?
C12 N6 C11 114.6(4) . . ?
C12 N6 P2 119.8(3) . . ?
C11 N6 P2 121.8(3) . . ?
C14 N7 C13 113.3(4) . . ?
C14 N7 P3 119.7(3) . . ?
C13 N7 P3 120.4(3) . . ?
C15 N8 C16 114.3(5) . . ?
C15 N8 P3 119.9(4) . . ?
C16 N8 P3 120.5(4) . . ?
C18 N9 C17 111.3(5) . . ?
C18 N9 P3 121.4(4) . . ?
C17 N9 P3 123.0(4) . . ?
C20 N10 C19 111.7(5) . . ?
C20 N10 P4 120.8(4) . . ?
C19 N10 P4 118.6(3) . . ?
C22 N11 C21 113.1(4) . . ?
C22 N11 P4 122.3(3) . . ?
C21 N11 P4 121.5(3) . . ?
C24 N12 C23 112.3(5) . . ?
C24 N12 P4 121.7(4) . . ?
C23 N12 P4 123.1(4) . . ?
O5 N13 O6 122.1(4) . . ?
O5 N13 O7 121.5(4) . . ?
O6 N13 O7 116.4(4) . . ?
O5 N13 Yb1 175.5(3) . . ?
O6 N13 Yb1 58.9(2) . . ?
O7 N13 Yb1 57.6(2) . . ?
O10 N14 O8 122.4(4) . . ?
O10 N14 O9 121.8(4) . . ?
O8 N14 O9 115.8(4) . . ?
O10 N14 Yb1 171.4(3) . . ?
O8 N14 Yb1 58.2(2) . . ?
O9 N14 Yb1 58.2(2) . . ?
N1 C1 H1A 109.5 . . ?
N1 C1 H1B 109.5 . . ?
H1A C1 H1B 109.5 . . ?
N1 C1 H1C 109.5 . . ?
H1A C1 H1C 109.5 . . ?
H1B C1 H1C 109.5 . . ?
N1 C2 H2A 109.5 . . ?
N1 C2 H2B 109.5 . . ?
H2A C2 H2B 109.5 . . ?
N1 C2 H2C 109.5 . . ?
H2A C2 H2C 109.5 . . ?
H2B C2 H2C 109.5 . . ?
N2 C3 H3A 109.5 . . ?
N2 C3 H3B 109.5 . . ?
H3A C3 H3B 109.5 . . ?
N2 C3 H3C 109.5 . . ?
H3A C3 H3C 109.5 . . ?
H3B C3 H3C 109.5 . . ?
N2 C4 H4A 109.5 . . ?
N2 C4 H4B 109.5 . . ?
H4A C4 H4B 109.5 . . ?
N2 C4 H4C 109.5 . . ?
H4A C4 H4C 109.5 . . ?
H4B C4 H4C 109.5 . . ?
N3 C5 H5A 109.5 . . ?
N3 C5 H5B 109.5 . . ?
H5A C5 H5B 109.5 . . ?
N3 C5 H5C 109.5 . . ?
H5A C5 H5C 109.5 . . ?
H5B C5 H5C 109.5 . . ?
N3 C6 H6A 109.5 . . ?
N3 C6 H6B 109.5 . . ?
H6A C6 H6B 109.5 . . ?
N3 C6 H6C 109.5 . . ?
H6A C6 H6C 109.5 . . ?
H6B C6 H6C 109.5 . . ?
N4 C7 H7A 109.5 . . ?
N4 C7 H7B 109.5 . . ?
H7A C7 H7B 109.5 . . ?
N4 C7 H7C 109.5 . . ?
H7A C7 H7C 109.5 . . ?
H7B C7 H7C 109.5 . . ?
N4 C8 H8A 109.5 . . ?
N4 C8 H8B 109.5 . . ?
H8A C8 H8B 109.5 . . ?
N4 C8 H8C 109.5 . . ?
H8A C8 H8C 109.5 . . ?
H8B C8 H8C 109.5 . . ?
N5 C9 H9A 109.5 . . ?
N5 C9 H9B 109.5 . . ?
H9A C9 H9B 109.5 . . ?
N5 C9 H9C 109.5 . . ?
H9A C9 H9C 109.5 . . ?
H9B C9 H9C 109.5 . . ?
N5 C10 H10A 109.5 . . ?
N5 C10 H10B 109.5 . . ?
H10A C10 H10B 109.5 . . ?
N5 C10 H10C 109.5 . . ?
H10A C10 H10C 109.5 . . ?
H10B C10 H10C 109.5 . . ?
N6 C11 H11A 109.5 . . ?
N6 C11 H11B 109.5 . . ?
H11A C11 H11B 109.5 . . ?
N6 C11 H11C 109.5 . . ?
H11A C11 H11C 109.5 . . ?
H11B C11 H11C 109.5 . . ?
N6 C12 H12A 109.5 . . ?
N6 C12 H12B 109.5 . . ?
H12A C12 H12B 109.5 . . ?
N6 C12 H12C 109.5 . . ?
H12A C12 H12C 109.5 . . ?
H12B C12 H12C 109.5 . . ?
N7 C13 H13A 109.5 . . ?
N7 C13 H13B 109.5 . . ?
H13A C13 H13B 109.5 . . ?
N7 C13 H13C 109.5 . . ?
H13A C13 H13C 109.5 . . ?
H13B C13 H13C 109.5 . . ?
N7 C14 H14A 109.5 . . ?
N7 C14 H14B 109.5 . . ?
H14A C14 H14B 109.5 . . ?
N7 C14 H14C 109.5 . . ?
H14A C14 H14C 109.5 . . ?
H14B C14 H14C 109.5 . . ?
N8 C15 H15A 109.5 . . ?
N8 C15 H15B 109.5 . . ?
H15A C15 H15B 109.5 . . ?
N8 C15 H15C 109.5 . . ?
H15A C15 H15C 109.5 . . ?
H15B C15 H15C 109.5 . . ?
N8 C16 H16A 109.5 . . ?
N8 C16 H16B 109.5 . . ?
H16A C16 H16B 109.5 . . ?
N8 C16 H16C 109.5 . . ?
H16A C16 H16C 109.5 . . ?
H16B C16 H16C 109.5 . . ?
N9 C17 H17A 109.5 . . ?
N9 C17 H17B 109.5 . . ?
H17A C17 H17B 109.5 . . ?
N9 C17 H17C 109.5 . . ?
H17A C17 H17C 109.5 . . ?
H17B C17 H17C 109.5 . . ?
N9 C18 H18A 109.5 . . ?
N9 C18 H18B 109.5 . . ?
H18A C18 H18B 109.5 . . ?
N9 C18 H18C 109.5 . . ?
H18A C18 H18C 109.5 . . ?
H18B C18 H18C 109.5 . . ?
N10 C19 H19A 109.5 . . ?
N10 C19 H19B 109.5 . . ?
H19A C19 H19B 109.5 . . ?
N10 C19 H19C 109.5 . . ?
H19A C19 H19C 109.5 . . ?
H19B C19 H19C 109.5 . . ?
N10 C20 H20A 109.5 . . ?
N10 C20 H20B 109.5 . . ?
H20A C20 H20B 109.5 . . ?
N10 C20 H20C 109.5 . . ?
H20A C20 H20C 109.5 . . ?
H20B C20 H20C 109.5 . . ?
N11 C21 H21A 109.5 . . ?
N11 C21 H21B 109.5 . . ?
H21A C21 H21B 109.5 . . ?
N11 C21 H21C 109.5 . . ?
H21A C21 H21C 109.5 . . ?
H21B C21 H21C 109.5 . . ?
N11 C22 H22A 109.5 . . ?
N11 C22 H22B 109.5 . . ?
H22A C22 H22B 109.5 . . ?
N11 C22 H22C 109.5 . . ?
H22A C22 H22C 109.5 . . ?
H22B C22 H22C 109.5 . . ?
N12 C23 H23A 109.5 . . ?
N12 C23 H23B 109.5 . . ?
H23A C23 H23B 109.5 . . ?
N12 C23 H23C 109.5 . . ?
H23A C23 H23C 109.5 . . ?
H23B C23 H23C 109.5 . . ?
N12 C24 H24A 109.5 . . ?
N12 C24 H24B 109.5 . . ?
H24A C24 H24B 109.5 . . ?
N12 C24 H24C 109.5 . . ?
H24A C24 H24C 109.5 . . ?
H24B C24 H24C 109.5 . . ?
S1 W1 S2 109.91(5) . . ?
S1 W1 S4 108.19(5) . . ?
S2 W1 S4 108.74(5) . . ?
S1 W1 S3 108.18(5) . . ?
S2 W1 S3 108.57(5) . . ?
S4 W1 S3 113.22(4) . . ?
S1 W1 Ag1 125.78(4) . 4_566 ?
S2 W1 Ag1 124.29(3) . 4_566 ?
S4 W1 Ag1 57.63(3) . 4_566 ?
S3 W1 Ag1 55.61(3) . 4_566 ?
S1 W1 Ag1 58.81(3) . . ?
S2 W1 Ag1 58.74(3) . . ?
S4 W1 Ag1 148.96(3) . . ?
S3 W1 Ag1 97.82(3) . . ?
Ag1 W1 Ag1 153.412(7) 4_566 . ?
S3 Ag1 S4 93.60(4) 4_565 4_565 ?
S3 Ag1 S1 120.54(4) 4_565 . ?
S4 Ag1 S1 117.34(4) 4_565 . ?
S3 Ag1 S2 121.94(4) 4_565 . ?
S4 Ag1 S2 119.42(4) 4_565 . ?
S1 Ag1 S2 86.76(4) . . ?
S3 Ag1 W1 47.06(3) 4_565 4_565 ?
S4 Ag1 W1 46.55(3) 4_565 4_565 ?
S1 Ag1 W1 135.82(3) . 4_565 ?
S2 Ag1 W1 137.30(3) . 4_565 ?
S3 Ag1 W1 152.08(3) 4_565 . ?
S4 Ag1 W1 114.27(3) 4_565 . ?
S1 Ag1 W1 45.70(3) . . ?
S2 Ag1 W1 45.99(3) . . ?
W1 Ag1 W1 160.814(15) 4_565 . ?
W1 S1 Ag1 75.49(4) . . ?
W1 S2 Ag1 75.27(4) . . ?
W1 S3 Ag1 77.32(4) . 4_566 ?
W1 S4 Ag1 75.82(4) . 4_566 ?

loop_
_geom_bond_atom_site_label_1
_geom_bond_atom_site_label_2
_geom_bond_distance
_geom_bond_site_symmetry_2
_geom_bond_publ_flag
Yb1 O1 2.196(3) . ?
Yb1 O2 2.205(3) . ?
Yb1 O4 2.209(3) . ?
Yb1 O3 2.226(3) . ?
Yb1 O7 2.416(3) . ?
Yb1 O9 2.444(3) . ?
Yb1 O6 2.445(3) . ?
Yb1 O8 2.445(3) . ?
Yb1 N13 2.844(4) . ?
Yb1 N14 2.862(4) . ?
P1 O1 1.485(3) . ?
P1 N2 1.616(5) . ?
P1 N3 1.626(4) . ?
P1 N1 1.641(5) . ?
P2 O2 1.494(3) . ?
P2 N4 1.620(4) . ?
P2 N5 1.630(4) . ?
P2 N6 1.635(4) . ?
P3 O3 1.487(3) . ?
P3 N8 1.634(4) . ?
P3 N9 1.636(4) . ?
P3 N7 1.650(4) . ?
P4 O4 1.500(3) . ?
P4 N12 1.620(4) . ?
P4 N11 1.633(4) . ?
P4 N10 1.643(4) . ?
O5 N13 1.220(5) . ?
O6 N13 1.263(5) . ?
O7 N13 1.269(5) . ?
O8 N14 1.267(5) . ?
O9 N14 1.268(5) . ?
O10 N14 1.222(5) . ?
N1 C2 1.456(8) . ?
N1 C1 1.462(8) . ?
N2 C4 1.442(8) . ?
N2 C3 1.453(8) . ?
N3 C5 1.461(7) . ?
N3 C6 1.468(6) . ?
N4 C8 1.450(8) . ?
N4 C7 1.485(8) . ?
N5 C9 1.457(6) . ?
N5 C10 1.462(7) . ?
N6 C12 1.458(6) . ?
N6 C11 1.472(6) . ?
N7 C14 1.447(7) . ?
N7 C13 1.469(6) . ?
N8 C15 1.458(7) . ?
N8 C16 1.469(7) . ?
N9 C18 1.451(7) . ?
N9 C17 1.452(7) . ?
N10 C20 1.467(7) . ?
N10 C19 1.470(7) . ?
N11 C22 1.443(7) . ?
N11 C21 1.461(6) . ?
N12 C24 1.459(8) . ?
N12 C23 1.474(7) . ?
C1 H1A 0.9800 . ?
C1 H1B 0.9800 . ?
C1 H1C 0.9800 . ?
C2 H2A 0.9800 . ?
C2 H2B 0.9800 . ?
C2 H2C 0.9800 . ?
C3 H3A 0.9800 . ?
C3 H3B 0.9800 . ?
C3 H3C 0.9800 . ?
C4 H4A 0.9800 . ?
C4 H4B 0.9800 . ?
C4 H4C 0.9800 . ?
C5 H5A 0.9800 . ?
C5 H5B 0.9800 . ?
C5 H5C 0.9800 . ?
C6 H6A 0.9800 . ?
C6 H6B 0.9800 . ?
C6 H6C 0.9800 . ?
C7 H7A 0.9800 . ?
C7 H7B 0.9800 . ?
C7 H7C 0.9800 . ?
C8 H8A 0.9800 . ?
C8 H8B 0.9800 . ?
C8 H8C 0.9800 . ?
C9 H9A 0.9800 . ?
C9 H9B 0.9800 . ?
C9 H9C 0.9800 . ?
C10 H10A 0.9800 . ?
C10 H10B 0.9800 . ?
C10 H10C 0.9800 . ?
C11 H11A 0.9800 . ?
C11 H11B 0.9800 . ?
C11 H11C 0.9800 . ?
C12 H12A 0.9800 . ?
C12 H12B 0.9800 . ?
C12 H12C 0.9800 . ?
C13 H13A 0.9800 . ?
C13 H13B 0.9800 . ?
C13 H13C 0.9800 . ?
C14 H14A 0.9800 . ?
C14 H14B 0.9800 . ?
C14 H14C 0.9800 . ?
C15 H15A 0.9800 . ?
C15 H15B 0.9800 . ?
C15 H15C 0.9800 . ?
C16 H16A 0.9800 . ?
C16 H16B 0.9800 . ?
C16 H16C 0.9800 . ?
C17 H17A 0.9800 . ?
C17 H17B 0.9800 . ?
C17 H17C 0.9800 . ?
C18 H18A 0.9800 . ?
C18 H18B 0.9800 . ?
C18 H18C 0.9800 . ?
C19 H19A 0.9800 . ?
C19 H19B 0.9800 . ?
C19 H19C 0.9800 . ?
C20 H20A 0.9800 . ?
C20 H20B 0.9800 . ?
C20 H20C 0.9800 . ?
C21 H21A 0.9800 . ?
C21 H21B 0.9800 . ?
C21 H21C 0.9800 . ?
C22 H22A 0.9800 . ?
C22 H22B 0.9800 . ?
C22 H22C 0.9800 . ?
C23 H23A 0.9800 . ?
C23 H23B 0.9800 . ?
C23 H23C 0.9800 . ?
C24 H24A 0.9800 . ?
C24 H24B 0.9800 . ?
C24 H24C 0.9800 . ?
W1 S1 2.1922(12) . ?
W1 S2 2.2051(12) . ?
W1 S4 2.2058(11) . ?
W1 S3 2.2106(12) . ?
W1 Ag1 2.9459(4) 4_566 ?
W1 Ag1 2.9653(4) . ?
Ag1 S3 2.4918(12) 4_565 ?
Ag1 S4 2.5663(12) 4_565 ?
Ag1 S1 2.6204(13) . ?
Ag1 S2 2.6209(12) . ?
Ag1 W1 2.9459(4) 4_565 ?
S3 Ag1 2.4918(12) 4_566 ?
S4 Ag1 2.5663(12) 4_566 ?
